data_4126060
loop_
_publ_author_name
'Ye, Fei'
'Chen, Junting'
'Ritter, Tobias'

_publ_section_title
;
 Rh-Catalyzed Anti-Markovnikov Hydrocyanation of Terminal Alkynes.
;
_journal_issue 21
_journal_name_full 'Journal of the American Chemical Society'
_journal_page_first 7184
_journal_page_last 7187
_journal_paper_doi 10.1021/jacs.7b03749
_journal_volume 139
_journal_year 2017
_chemical_formula_moiety 'C43 H38 B Fe N6 P2 Rh'
_chemical_formula_sum 'C43 H38 B Fe N6 P2 Rh'
_chemical_formula_weight 870.30
_space_group_IT_number 14
_symmetry_cell_setting monoclinic
_symmetry_Int_Tables_number 14
_symmetry_space_group_name_Hall '-P 2yn'
_symmetry_space_group_name_H-M 'P 1 21/n 1'
_atom_sites_solution_hydrogens geom
_atom_sites_solution_primary direct
_atom_sites_solution_secondary difmap
_audit_block_code YEF-YA-006-01
_audit_creation_date 2017-04-25
_audit_creation_method SHELXL-2014/7
_cell_angle_alpha 90
_cell_angle_beta 107.129(3)
_cell_angle_gamma 90
_cell_formula_units_Z 4
_cell_length_a 12.3134(17)
_cell_length_b 15.661(2)
_cell_length_c 20.705(3)
_cell_measurement_reflns_used 9866
_cell_measurement_temperature 100(2)
_cell_measurement_theta_max 30.0397
_cell_measurement_theta_min 2.6011
_cell_volume 3815.7(9)
_computing_cell_refinement 'SAINT software (Bruker AXS, 2004)'
_computing_data_collection 'APEX2 (Bruker AXS, 2005-2013)'
_computing_data_reduction 'SAINT software (Bruker AXS, 2004)'
_computing_molecular_graphics 'DIAMOND (Crystal Impact GbR, 1997-2014)'
_computing_structure_refinement 'SHELXL (G. M. Sheldrick, 2015)'
_computing_structure_solution 'SHELXT (G. M. Sheldrick, 2015)'
_diffrn_ambient_temperature 100(2)
_diffrn_detector_area_resol_mean 66.67
_diffrn_measured_fraction_theta_full 0.998
_diffrn_measured_fraction_theta_max 0.998
_diffrn_measurement_device_type 'Bruker-AXS Kappa Mach3 APEX-II'
_diffrn_measurement_method 'CCD \f- and \w-scans'
_diffrn_radiation_monochromator 'Incoatec Helios mirrors'
_diffrn_radiation_source 1\mS
_diffrn_radiation_type Mo-K\a
_diffrn_radiation_wavelength 0.71073
_diffrn_reflns_av_R_equivalents 0.0644
_diffrn_reflns_av_unetI/netI 0.0352
_diffrn_reflns_Laue_measured_fraction_full 0.998
_diffrn_reflns_Laue_measured_fraction_max 0.998
_diffrn_reflns_limit_h_max 17
_diffrn_reflns_limit_h_min -17
_diffrn_reflns_limit_k_max 22
_diffrn_reflns_limit_k_min -22
_diffrn_reflns_limit_l_max 30
_diffrn_reflns_limit_l_min -29
_diffrn_reflns_number 112839
_diffrn_reflns_point_group_measured_fraction_full 0.998
_diffrn_reflns_point_group_measured_fraction_max 0.998
_diffrn_reflns_theta_full 25.242
_diffrn_reflns_theta_max 31.051
_diffrn_reflns_theta_min 3.125
_exptl_absorpt_coefficient_mu 0.937
_exptl_absorpt_correction_T_max 0.96390
_exptl_absorpt_correction_T_min 0.91248
_exptl_absorpt_correction_type gaussian
_exptl_absorpt_process_details 'SADABS (Bruker AXS, 2012)'
_exptl_crystal_colour orange
_exptl_crystal_density_diffrn 1.515
_exptl_crystal_description prism
_exptl_crystal_F_000 1776
_exptl_crystal_recrystallization_method 'Re-crystallisation from solvent:  deutero_acetonitrile'
_exptl_crystal_size_max 0.132
_exptl_crystal_size_mid 0.119
_exptl_crystal_size_min 0.050
_refine_diff_density_max 1.284
_refine_diff_density_min -0.820
_refine_diff_density_rms 0.084
_refine_ls_extinction_method none
_refine_ls_goodness_of_fit_ref 1.042
_refine_ls_hydrogen_treatment mixed
_refine_ls_matrix_type full
_refine_ls_number_parameters 491
_refine_ls_number_reflns 12187
_refine_ls_number_restraints 0
_refine_ls_restrained_S_all 1.042
_refine_ls_R_factor_all 0.0473
_refine_ls_R_factor_gt 0.0321
_refine_ls_shift/su_max 0.001
_refine_ls_shift/su_mean 0.000
_refine_ls_structure_factor_coef Fsqd
_refine_ls_weighting_details 'w=1/[\s^2^(Fo^2^)+(0.0273P)^2^+3.2112P] where P=(Fo^2^+2Fc^2^)/3'
_refine_ls_weighting_scheme calc
_refine_ls_wR_factor_gt 0.0694
_refine_ls_wR_factor_ref 0.0757
_reflns_Friedel_coverage 0.000
_reflns_number_gt 9878
_reflns_number_total 12187
_reflns_threshold_expression 'I > 2\s(I)'
_cod_data_source_file ja7b03749_si_002.cif
_cod_data_source_block 10529
_cod_depositor_comments
;
The following automatic conversions were performed:

'_symmetry_cell_setting' value 'MONOCLINIC' changed to 'monoclinic'
according to
/home/data/users/saulius/crontab/automatic-downloads/rss-feeds/ACS/lib/dictionaries/cif_core.dic
dictionary named 'cif_core.dic' version 2.4.2 from 2011-04-26.

Automatic conversion script
Id: cif_fix_values 4973 2017-02-22 13:04:09Z antanas 

 Adding full bibliography for 4126060.cif.
;
_cod_original_sg_symbol_H-M P21/n
_cod_database_code 4126060
_shelx_shelxl_version_number 2014/7
_shelx_space_group_comment
;
The symmetry employed for this shelxl refinement is uniquely defined
by the following loop, which should always be used as a source of
symmetry information in preference to the above space-group names.
They are only intended as comments.
;
_shelx_estimated_absorpt_t_min 0.886
_shelx_estimated_absorpt_t_max 0.955

loop_
_space_group_symop_operation_xyz
'x, y, z'
'-x+1/2, y+1/2, -z+1/2'
'-x, -y, -z'
'x-1/2, -y-1/2, z-1/2'

loop_
_atom_site_label
_atom_site_type_symbol
_atom_site_fract_x
_atom_site_fract_y
_atom_site_fract_z
_atom_site_U_iso_or_equiv
_atom_site_adp_type
_atom_site_occupancy
_atom_site_site_symmetry_order
_atom_site_calc_flag
_atom_site_refinement_flags_posn
_atom_site_refinement_flags_adp
Rh1 Rh 0.44087(2) 0.30440(2) 0.73316(2) 0.01500(4) Uani 1 1 d . .
Fe1 Fe 0.54584(2) 0.56798(2) 0.73235(2) 0.01747(6) Uani 1 1 d . .
P1 P 0.54051(4) 0.38643(3) 0.81650(2) 0.01545(9) Uani 1 1 d . .
P2 P 0.48943(4) 0.37406(3) 0.65173(2) 0.01546(9) Uani 1 1 d . .
N1 N 0.36442(14) 0.24360(10) 0.79795(8) 0.0185(3) Uani 1 1 d . .
N2 N 0.37872(14) 0.15831(10) 0.80968(8) 0.0186(3) Uani 1 1 d . .
N3 N 0.36131(14) 0.20253(10) 0.66759(8) 0.0196(3) Uani 1 1 d . .
N4 N 0.38001(14) 0.12135(10) 0.69359(8) 0.0199(3) Uani 1 1 d . .
N5 N 0.36741(14) -0.03963(11) 0.77860(9) 0.0250(4) Uani 1 1 d . .
N6 N 0.45803(13) 0.01494(10) 0.78876(8) 0.0201(3) Uani 1 1 d . .
C1 C 0.52487(16) 0.50117(11) 0.81076(9) 0.0171(3) Uani 1 1 d . .
C2 C 0.42094(17) 0.54420(12) 0.77656(10) 0.0197(4) Uani 1 1 d . .
H2 H 0.3496 0.5179 0.7559 0.024 Uiso 1 1 calc R U
C3 C 0.44406(19) 0.63354(13) 0.77926(10) 0.0245(4) Uani 1 1 d . .
H3 H 0.3904 0.6772 0.7607 0.029 Uiso 1 1 calc R U
C4 C 0.55992(19) 0.64627(13) 0.81409(10) 0.0251(4) Uani 1 1 d . .
H4 H 0.5976 0.6999 0.8225 0.030 Uiso 1 1 calc R U
C5 C 0.61086(17) 0.56533(12) 0.83456(10) 0.0210(4) Uani 1 1 d . .
H5 H 0.6879 0.5554 0.8595 0.025 Uiso 1 1 calc R U
C6 C 0.66102(17) 0.50933(12) 0.69496(10) 0.0205(4) Uani 1 1 d . .
H6 H 0.7214 0.4736 0.7196 0.025 Uiso 1 1 calc R U
C7 C 0.66699(18) 0.59953(13) 0.68685(10) 0.0243(4) Uani 1 1 d . .
H7 H 0.7319 0.6343 0.7054 0.029 Uiso 1 1 calc R U
C8 C 0.55964(19) 0.62820(12) 0.64646(10) 0.0246(4) Uani 1 1 d . .
H8 H 0.5401 0.6856 0.6332 0.029 Uiso 1 1 calc R U
C9 C 0.48607(18) 0.55665(12) 0.62918(10) 0.0210(4) Uani 1 1 d . .
H9 H 0.4089 0.5580 0.6022 0.025 Uiso 1 1 calc R U
C10 C 0.54763(16) 0.48188(11) 0.65932(9) 0.0176(3) Uani 1 1 d . .
C11 C 0.29295(16) 0.27111(13) 0.83129(10) 0.0213(4) Uani 1 1 d . .
H11 H 0.2677 0.3284 0.8316 0.026 Uiso 1 1 calc R U
C12 C 0.26122(17) 0.20367(13) 0.86534(10) 0.0251(4) Uani 1 1 d . .
H12 H 0.2120 0.2055 0.8931 0.030 Uiso 1 1 calc R U
C13 C 0.31682(17) 0.13343(13) 0.85011(10) 0.0231(4) Uani 1 1 d . .
H13 H 0.3121 0.0769 0.8656 0.028 Uiso 1 1 calc R U
C14 C 0.29124(18) 0.19484(13) 0.60493(10) 0.0256(4) Uani 1 1 d . .
H14 H 0.2642 0.2411 0.5748 0.031 Uiso 1 1 calc R U
C15 C 0.2633(2) 0.10946(14) 0.58991(11) 0.0306(5) Uani 1 1 d . .
H15 H 0.2148 0.0867 0.5490 0.037 Uiso 1 1 calc R U
C16 C 0.32091(19) 0.06551(13) 0.64693(11) 0.0268(4) Uani 1 1 d . .
H16 H 0.3194 0.0054 0.6526 0.032 Uiso 1 1 calc R U
C17 C 0.41171(18) -0.11386(12) 0.80462(11) 0.0245(4) Uani 1 1 d . .
H17 H 0.3685 -0.1642 0.8043 0.029 Uiso 1 1 calc R U
C18 C 0.52935(19) -0.10896(13) 0.83247(11) 0.0278(4) Uani 1 1 d . .
H18 H 0.5800 -0.1529 0.8545 0.033 Uiso 1 1 calc R U
C19 C 0.55534(17) -0.02633(13) 0.82075(11) 0.0239(4) Uani 1 1 d . .
H19 H 0.6294 -0.0022 0.8331 0.029 Uiso 1 1 calc R U
C20 C 0.69578(16) 0.37358(12) 0.83992(10) 0.0197(4) Uani 1 1 d . .
C21 C 0.74717(17) 0.33635(13) 0.79550(11) 0.0232(4) Uani 1 1 d . .
H21 H 0.7013 0.3123 0.7544 0.028 Uiso 1 1 calc R U
C22 C 0.86476(19) 0.33389(14) 0.81048(12) 0.0299(5) Uani 1 1 d . .
H22 H 0.8988 0.3100 0.7790 0.036 Uiso 1 1 calc R U
C23 C 0.93241(19) 0.36618(15) 0.87115(13) 0.0349(5) Uani 1 1 d . .
H23 H 1.0128 0.3653 0.8810 0.042 Uiso 1 1 calc R U
C24 C 0.88267(19) 0.39988(15) 0.91748(13) 0.0344(5) Uani 1 1 d . .
H24 H 0.9290 0.4202 0.9599 0.041 Uiso 1 1 calc R U
C25 C 0.76506(18) 0.40396(14) 0.90185(11) 0.0266(4) Uani 1 1 d . .
H25 H 0.7314 0.4276 0.9336 0.032 Uiso 1 1 calc R U
C26 C 0.51622(16) 0.36525(12) 0.89808(9) 0.0178(3) Uani 1 1 d . .
C27 C 0.55226(17) 0.28735(13) 0.93020(10) 0.0222(4) Uani 1 1 d . .
H27 H 0.5935 0.2483 0.9113 0.027 Uiso 1 1 calc R U
C28 C 0.52789(18) 0.26707(14) 0.98961(11) 0.0271(4) Uani 1 1 d . .
H28 H 0.5520 0.2139 1.0111 0.033 Uiso 1 1 calc R U
C29 C 0.46882(18) 0.32366(15) 1.01782(11) 0.0283(4) Uani 1 1 d . .
H29 H 0.4538 0.3098 1.0590 0.034 Uiso 1 1 calc R U
C30 C 0.43165(18) 0.40027(14) 0.98615(10) 0.0254(4) Uani 1 1 d . .
H30 H 0.3898 0.4387 1.0052 0.030 Uiso 1 1 calc R U
C31 C 0.45535(17) 0.42142(12) 0.92630(10) 0.0211(4) Uani 1 1 d . .
H31 H 0.4299 0.4744 0.9047 0.025 Uiso 1 1 calc R U
C32 C 0.36008(16) 0.39414(11) 0.58168(9) 0.0178(3) Uani 1 1 d . .
C33 C 0.26409(17) 0.42021(12) 0.59914(10) 0.0213(4) Uani 1 1 d . .
H33 H 0.2675 0.4249 0.6454 0.026 Uiso 1 1 calc R U
C34 C 0.16353(18) 0.43935(13) 0.54952(11) 0.0255(4) Uani 1 1 d . .
H34 H 0.0988 0.4574 0.5620 0.031 Uiso 1 1 calc R U
C35 C 0.15755(18) 0.43214(15) 0.48210(11) 0.0291(4) Uani 1 1 d . .
H35 H 0.0890 0.4455 0.4481 0.035 Uiso 1 1 calc R U
C36 C 0.25206(19) 0.40533(15) 0.46443(11) 0.0295(5) Uani 1 1 d . .
H36 H 0.2478 0.3999 0.4181 0.035 Uiso 1 1 calc R U
C37 C 0.35280(17) 0.38634(13) 0.51361(10) 0.0237(4) Uani 1 1 d . .
H37 H 0.4170 0.3680 0.5008 0.028 Uiso 1 1 calc R U
C38 C 0.57984(16) 0.31951(12) 0.60839(9) 0.0186(3) Uani 1 1 d . .
C39 C 0.58161(16) 0.23051(13) 0.60811(10) 0.0232(4) Uani 1 1 d . .
H39 H 0.5435 0.1994 0.6343 0.028 Uiso 1 1 calc R U
C40 C 0.63926(18) 0.18722(14) 0.56948(12) 0.0302(5) Uani 1 1 d . .
H40 H 0.6384 0.1266 0.5684 0.036 Uiso 1 1 calc R U
C41 C 0.69777(18) 0.23201(16) 0.53272(12) 0.0324(5) Uani 1 1 d . .
H41 H 0.7367 0.2021 0.5063 0.039 Uiso 1 1 calc R U
C42 C 0.69961(18) 0.32020(16) 0.53435(11) 0.0307(5) Uani 1 1 d . .
H42 H 0.7415 0.3509 0.5101 0.037 Uiso 1 1 calc R U
C43 C 0.64014(17) 0.36410(14) 0.57150(10) 0.0250(4) Uani 1 1 d . .
H43 H 0.6405 0.4248 0.5718 0.030 Uiso 1 1 calc R U
B1 B 0.44748(19) 0.10865(14) 0.76937(11) 0.0194(4) Uani 1 1 d . .
H1 H 0.536(2) 0.1363(15) 0.7820(12) 0.027(6) Uiso 1 1 d . .

loop_
_atom_site_aniso_label
_atom_site_aniso_U_11
_atom_site_aniso_U_22
_atom_site_aniso_U_33
_atom_site_aniso_U_23
_atom_site_aniso_U_13
_atom_site_aniso_U_12
Rh1 0.02112(7) 0.01271(6) 0.01237(7) 0.00020(5) 0.00682(5) -0.00113(5)
Fe1 0.02677(14) 0.01335(11) 0.01397(13) -0.00031(9) 0.00861(10) -0.00097(10)
P1 0.0212(2) 0.0139(2) 0.0124(2) 0.00040(16) 0.00676(17) -0.00010(16)
P2 0.0211(2) 0.01362(19) 0.0134(2) 0.00015(16) 0.00777(17) 0.00060(16)
N1 0.0244(8) 0.0155(7) 0.0173(8) -0.0002(6) 0.0088(6) -0.0029(6)
N2 0.0251(8) 0.0157(7) 0.0152(8) 0.0009(6) 0.0062(6) -0.0039(6)
N3 0.0262(8) 0.0157(7) 0.0176(8) -0.0005(6) 0.0073(6) -0.0030(6)
N4 0.0258(8) 0.0164(7) 0.0185(8) -0.0011(6) 0.0083(6) -0.0023(6)
N5 0.0233(8) 0.0189(8) 0.0320(10) 0.0019(7) 0.0068(7) -0.0042(6)
N6 0.0215(8) 0.0178(7) 0.0213(8) 0.0001(6) 0.0064(6) -0.0019(6)
C1 0.0253(9) 0.0153(8) 0.0120(8) -0.0006(6) 0.0075(7) -0.0011(7)
C2 0.0267(9) 0.0193(8) 0.0158(9) 0.0003(7) 0.0102(7) 0.0035(7)
C3 0.0414(12) 0.0184(9) 0.0173(9) 0.0006(7) 0.0142(8) 0.0080(8)
C4 0.0434(12) 0.0181(9) 0.0170(9) -0.0039(7) 0.0137(8) -0.0030(8)
C5 0.0297(10) 0.0195(8) 0.0131(9) -0.0014(7) 0.0053(7) -0.0031(7)
C6 0.0264(9) 0.0190(8) 0.0198(9) -0.0004(7) 0.0125(7) -0.0015(7)
C7 0.0337(11) 0.0205(9) 0.0227(10) -0.0005(8) 0.0146(8) -0.0076(8)
C8 0.0413(12) 0.0166(8) 0.0193(10) 0.0009(7) 0.0145(8) -0.0021(8)
C9 0.0316(10) 0.0180(8) 0.0148(9) 0.0022(7) 0.0093(7) 0.0010(7)
C10 0.0259(9) 0.0151(8) 0.0148(8) 0.0013(6) 0.0104(7) 0.0002(7)
C11 0.0244(9) 0.0216(9) 0.0192(9) -0.0049(7) 0.0086(7) -0.0038(7)
C12 0.0270(10) 0.0304(10) 0.0216(10) -0.0031(8) 0.0131(8) -0.0082(8)
C13 0.0279(10) 0.0224(9) 0.0202(10) 0.0027(7) 0.0090(8) -0.0064(8)
C14 0.0341(11) 0.0241(9) 0.0172(9) 0.0004(8) 0.0055(8) -0.0055(8)
C15 0.0429(13) 0.0271(10) 0.0196(10) -0.0056(8) 0.0058(9) -0.0100(9)
C16 0.0411(12) 0.0197(9) 0.0200(10) -0.0047(8) 0.0096(9) -0.0063(8)
C17 0.0307(10) 0.0178(9) 0.0257(11) -0.0002(8) 0.0096(8) -0.0025(7)
C18 0.0305(11) 0.0202(9) 0.0309(12) -0.0008(8) 0.0064(9) 0.0065(8)
C19 0.0207(9) 0.0248(10) 0.0250(10) -0.0030(8) 0.0051(8) 0.0023(7)
C20 0.0233(9) 0.0174(8) 0.0187(9) 0.0034(7) 0.0068(7) 0.0013(7)
C21 0.0270(10) 0.0199(9) 0.0227(10) 0.0032(7) 0.0071(8) 0.0061(7)
C22 0.0315(11) 0.0273(10) 0.0342(12) 0.0060(9) 0.0147(9) 0.0114(9)
C23 0.0225(10) 0.0326(12) 0.0485(15) 0.0029(10) 0.0088(10) 0.0053(9)
C24 0.0253(11) 0.0346(12) 0.0375(13) -0.0045(10) 0.0001(9) 0.0019(9)
C25 0.0267(10) 0.0261(10) 0.0253(11) -0.0036(8) 0.0052(8) 0.0006(8)
C26 0.0221(9) 0.0185(8) 0.0127(8) 0.0002(6) 0.0050(7) -0.0025(7)
C27 0.0255(9) 0.0232(9) 0.0178(9) 0.0031(7) 0.0062(7) 0.0009(7)
C28 0.0297(10) 0.0301(10) 0.0201(10) 0.0090(8) 0.0050(8) -0.0009(8)
C29 0.0316(11) 0.0386(12) 0.0164(10) 0.0024(8) 0.0096(8) -0.0080(9)
C30 0.0320(11) 0.0285(10) 0.0202(10) -0.0039(8) 0.0150(8) -0.0046(8)
C31 0.0274(10) 0.0202(9) 0.0177(9) -0.0008(7) 0.0100(7) -0.0028(7)
C32 0.0212(8) 0.0156(8) 0.0168(9) 0.0021(7) 0.0061(7) 0.0003(6)
C33 0.0260(9) 0.0203(9) 0.0197(9) -0.0021(7) 0.0100(7) 0.0015(7)
C34 0.0250(10) 0.0248(10) 0.0288(11) -0.0008(8) 0.0110(8) 0.0033(8)
C35 0.0254(10) 0.0357(11) 0.0237(11) 0.0072(9) 0.0034(8) 0.0016(9)
C36 0.0306(11) 0.0424(12) 0.0161(10) 0.0056(9) 0.0077(8) 0.0009(9)
C37 0.0250(9) 0.0300(10) 0.0184(10) 0.0023(8) 0.0098(8) 0.0021(8)
C38 0.0195(8) 0.0218(9) 0.0143(8) -0.0024(7) 0.0048(7) 0.0024(7)
C39 0.0214(9) 0.0235(9) 0.0233(10) -0.0023(8) 0.0046(7) 0.0048(7)
C40 0.0275(10) 0.0284(11) 0.0331(12) -0.0067(9) 0.0062(9) 0.0107(8)
C41 0.0242(10) 0.0458(13) 0.0274(12) -0.0099(10) 0.0081(8) 0.0106(9)
C42 0.0251(10) 0.0477(14) 0.0225(11) -0.0066(9) 0.0120(8) -0.0002(9)
C43 0.0278(10) 0.0293(10) 0.0205(10) -0.0035(8) 0.0111(8) -0.0014(8)
B1 0.0227(10) 0.0186(9) 0.0170(10) -0.0001(8) 0.0061(8) -0.0019(8)

loop_
_atom_type_symbol
_atom_type_description
_atom_type_scat_dispersion_real
_atom_type_scat_dispersion_imag
_atom_type_scat_source
C C 0.0033 0.0016 'International Tables Vol C Tables 4.2.6.8 and 6.1.1.4'
H H 0.0000 0.0000 'International Tables Vol C Tables 4.2.6.8 and 6.1.1.4'
B B 0.0013 0.0007 'International Tables Vol C Tables 4.2.6.8 and 6.1.1.4'
Fe Fe 0.3463 0.8444 'International Tables Vol C Tables 4.2.6.8 and 6.1.1.4'
N N 0.0061 0.0033 'International Tables Vol C Tables 4.2.6.8 and 6.1.1.4'
P P 0.1023 0.0942 'International Tables Vol C Tables 4.2.6.8 and 6.1.1.4'
Rh Rh -1.1178 0.9187 'International Tables Vol C Tables 4.2.6.8 and 6.1.1.4'

loop_
_exptl_crystal_face_index_h
_exptl_crystal_face_index_k
_exptl_crystal_face_index_l
_exptl_crystal_face_perp_dist
0.00 1.00 1.00 0.0250
0.00 -1.00 -1.00 0.0250
0.00 2.00 -1.00 0.0350
0.00 -2.00 1.00 0.0200
1.00 0.00 -1.00 0.0600
-1.00 1.00 0.00 0.0400
-1.00 -1.00 2.00 0.0400
-1.00 0.00 1.00 0.0400

loop_
_geom_angle_atom_site_label_1
_geom_angle_atom_site_label_2
_geom_angle_atom_site_label_3
_geom_angle
N1 Rh1 N3 81.85(6)
N1 Rh1 P1 90.87(5)
N3 Rh1 P1 167.22(5)
N1 Rh1 P2 169.24(5)
N3 Rh1 P2 93.42(5)
P1 Rh1 P2 95.45(2)
C1 Fe1 C6 110.09(8)
C1 Fe1 C5 41.66(7)
C6 Fe1 C5 106.48(8)
C1 Fe1 C10 106.73(7)
C6 Fe1 C10 41.57(8)
C5 Fe1 C10 132.46(8)
C1 Fe1 C2 41.46(7)
C6 Fe1 C2 142.50(8)
C5 Fe1 C2 69.32(8)
C10 Fe1 C2 112.80(8)
C1 Fe1 C7 141.43(8)
C6 Fe1 C7 41.04(8)
C5 Fe1 C7 111.57(9)
C10 Fe1 C7 69.41(8)
C2 Fe1 C7 176.35(8)
C1 Fe1 C9 134.71(8)
C6 Fe1 C9 68.88(8)
C5 Fe1 C9 173.55(8)
C10 Fe1 C9 41.12(7)
C2 Fe1 C9 111.37(8)
C7 Fe1 C9 68.17(8)
C1 Fe1 C4 69.22(8)
C6 Fe1 C4 133.36(9)
C5 Fe1 C4 40.74(8)
C10 Fe1 C4 172.88(8)
C2 Fe1 C4 68.39(8)
C7 Fe1 C4 109.82(8)
C9 Fe1 C4 145.71(8)
C1 Fe1 C8 175.01(8)
C6 Fe1 C8 68.48(8)
C5 Fe1 C8 143.14(8)
C10 Fe1 C8 68.91(7)
C2 Fe1 C8 137.18(8)
C7 Fe1 C8 40.23(9)
C9 Fe1 C8 40.34(8)
C4 Fe1 C8 115.37(8)
C1 Fe1 C3 68.89(8)
C6 Fe1 C3 173.33(9)
C5 Fe1 C3 68.19(8)
C10 Fe1 C3 145.03(8)
C2 Fe1 C3 40.56(8)
C7 Fe1 C3 136.10(8)
C9 Fe1 C3 116.76(8)
C4 Fe1 C3 39.97(9)
C8 Fe1 C3 113.11(8)
C1 P1 C26 101.40(8)
C1 P1 C20 102.03(9)
C26 P1 C20 100.16(9)
C1 P1 Rh1 120.17(6)
C26 P1 Rh1 114.27(6)
C20 P1 Rh1 115.91(6)
C10 P2 C38 101.18(8)
C10 P2 C32 97.86(8)
C38 P2 C32 101.73(9)
C10 P2 Rh1 124.99(6)
C38 P2 Rh1 118.56(6)
C32 P2 Rh1 108.48(6)
C11 N1 N2 107.10(15)
C11 N1 Rh1 132.47(13)
N2 N1 Rh1 120.33(12)
C13 N2 N1 109.17(16)
C13 N2 B1 133.21(16)
N1 N2 B1 117.14(15)
C14 N3 N4 106.45(15)
C14 N3 Rh1 136.80(14)
N4 N3 Rh1 116.71(12)
C16 N4 N3 109.09(16)
C16 N4 B1 130.94(17)
N3 N4 B1 119.44(15)
C17 N5 N6 105.34(16)
C19 N6 N5 109.95(16)
C19 N6 B1 125.95(17)
N5 N6 B1 124.04(16)
C2 C1 C5 107.50(16)
C2 C1 P1 124.17(14)
C5 C1 P1 128.24(15)
C2 C1 Fe1 70.44(10)
C5 C1 Fe1 69.90(10)
P1 C1 Fe1 122.26(9)
C3 C2 C1 107.63(18)
C3 C2 Fe1 70.77(11)
C1 C2 Fe1 68.10(10)
C4 C3 C2 108.60(18)
C4 C3 Fe1 69.45(11)
C2 C3 Fe1 68.67(11)
C3 C4 C5 108.50(18)
C3 C4 Fe1 70.57(11)
C5 C4 Fe1 68.70(11)
C4 C5 C1 107.76(18)
C4 C5 Fe1 70.57(11)
C1 C5 Fe1 68.43(10)
C7 C6 C10 108.13(18)
C7 C6 Fe1 70.26(11)
C10 C6 Fe1 69.43(10)
C8 C7 C6 108.21(18)
C8 C7 Fe1 70.57(11)
C6 C7 Fe1 68.70(11)
C7 C8 C9 108.34(17)
C7 C8 Fe1 69.20(11)
C9 C8 Fe1 69.38(11)
C8 C9 C10 108.59(18)
C8 C9 Fe1 70.28(11)
C10 C9 Fe1 68.66(11)
C9 C10 C6 106.72(16)
C9 C10 P2 125.09(15)
C6 C10 P2 128.19(14)
C9 C10 Fe1 70.22(11)
C6 C10 Fe1 68.99(10)
P2 C10 Fe1 126.08(9)
N1 C11 C12 110.06(18)
C13 C12 C11 104.92(17)
N2 C13 C12 108.75(17)
N3 C14 C15 110.49(19)
C16 C15 C14 104.98(19)
N4 C16 C15 108.98(18)
N5 C17 C18 111.83(18)
C19 C18 C17 104.29(18)
N6 C19 C18 108.58(18)
C21 C20 C25 118.44(19)
C21 C20 P1 120.81(15)
C25 C20 P1 120.71(15)
C20 C21 C22 120.8(2)
C23 C22 C21 120.1(2)
C22 C23 C24 119.8(2)
C23 C24 C25 119.9(2)
C24 C25 C20 120.7(2)
C31 C26 C27 119.15(17)
C31 C26 P1 121.85(14)
C27 C26 P1 118.81(14)
C28 C27 C26 120.05(19)
C29 C28 C27 120.5(2)
C30 C29 C28 119.98(19)
C29 C30 C31 120.16(19)
C26 C31 C30 120.18(19)
C37 C32 C33 118.79(18)
C37 C32 P2 124.53(15)
C33 C32 P2 116.67(14)
C34 C33 C32 120.68(19)
C35 C34 C33 120.05(19)
C34 C35 C36 119.6(2)
C35 C36 C37 120.8(2)
C36 C37 C32 120.15(19)
C39 C38 C43 119.04(18)
C39 C38 P2 118.70(15)
C43 C38 P2 122.07(15)
C40 C39 C38 120.0(2)
C41 C40 C39 120.4(2)
C42 C41 C40 120.1(2)
C41 C42 C43 120.0(2)
C42 C43 C38 120.4(2)
N6 B1 N4 111.66(16)
N6 B1 N2 110.99(16)
N4 B1 N2 105.24(15)

loop_
_geom_bond_atom_site_label_1
_geom_bond_atom_site_label_2
_geom_bond_distance
Rh1 N1 2.0825(15)
Rh1 N3 2.1366(16)
Rh1 P1 2.2106(5)
Rh1 P2 2.2324(5)
Fe1 C1 2.0110(18)
Fe1 C6 2.0250(19)
Fe1 C5 2.0308(19)
Fe1 C10 2.0309(18)
Fe1 C2 2.0424(19)
Fe1 C7 2.046(2)
Fe1 C9 2.052(2)
Fe1 C4 2.0556(19)
Fe1 C8 2.064(2)
Fe1 C3 2.0702(19)
P1 C1 1.8073(18)
P1 C26 1.8305(19)
P1 C20 1.840(2)
P2 C10 1.8229(19)
P2 C38 1.8339(18)
P2 C32 1.8382(19)
N1 C11 1.340(2)
N1 N2 1.360(2)
N2 C13 1.345(2)
N2 B1 1.560(3)
N3 C14 1.335(3)
N3 N4 1.373(2)
N4 C16 1.347(3)
N4 B1 1.557(3)
N5 C17 1.329(3)
N5 N6 1.372(2)
N6 C19 1.351(2)
N6 B1 1.517(3)
C1 C2 1.435(3)
C1 C5 1.437(3)
C2 C3 1.426(3)
C3 C4 1.410(3)
C4 C5 1.422(3)
C6 C7 1.427(3)
C6 C10 1.439(3)
C7 C8 1.413(3)
C8 C9 1.419(3)
C9 C10 1.434(3)
C11 C12 1.388(3)
C12 C13 1.380(3)
C14 C15 1.393(3)
C15 C16 1.370(3)
C17 C18 1.395(3)
C18 C19 1.372(3)
C20 C21 1.389(3)
C20 C25 1.398(3)
C21 C22 1.389(3)
C22 C23 1.383(3)
C23 C24 1.386(3)
C24 C25 1.389(3)
C26 C31 1.391(3)
C26 C27 1.398(3)
C27 C28 1.386(3)
C28 C29 1.381(3)
C29 C30 1.379(3)
C30 C31 1.394(3)
C32 C37 1.391(3)
C32 C33 1.395(3)
C33 C34 1.389(3)
C34 C35 1.381(3)
C35 C36 1.384(3)
C36 C37 1.386(3)
C38 C39 1.394(3)
C38 C43 1.399(3)
C39 C40 1.392(3)
C40 C41 1.383(3)
C41 C42 1.382(3)
C42 C43 1.390(3)
